data_4072020
loop_
_publ_author_name
'Chen, Jingjin'
'Li, Yuxue'
'Gao, Hongjun'
'Liu, Yuanhong'

_publ_section_title
;
 Carbon&#x2212;Carbon Bond Formation of \a-Alkynylzirconacyclopentenes via
 Cyclization or a Cu/Pd-Mediated Cyclization/Cross-Coupling Sequence with
 Aryl Iodides
;
_journal_issue 21
_journal_name_full Organometallics
_journal_page_first 5619
_journal_paper_doi 10.1021/om8005245
_journal_volume 27
_journal_year 2008
_chemical_formula_sum 'C32 H30 N2'
_chemical_formula_weight 442.58
_chemical_name_systematic
; 
 ? 
;
_space_group_IT_number 2
_symmetry_cell_setting triclinic
_symmetry_space_group_name_Hall '-P 1'
_symmetry_space_group_name_H-M 'P -1'
_atom_sites_solution_hydrogens geom
_atom_sites_solution_primary direct
_atom_sites_solution_secondary difmap
_audit_creation_method SHELXL-97
_cell_angle_alpha 80.274(5)
_cell_angle_beta 80.161(5)
_cell_angle_gamma 78.185(5)
_cell_formula_units_Z 2
_cell_length_a 7.961(2)
_cell_length_b 11.374(3)
_cell_length_c 14.410(3)
_cell_measurement_reflns_used 782
_cell_measurement_temperature 293(2)
_cell_measurement_theta_max 39.117
_cell_measurement_theta_min 4.367
_cell_volume 1246.2(5)
_computing_cell_refinement 'Bruker SMART'
_computing_data_collection 'Bruker SMART'
_computing_data_reduction 'Bruker SHELXTL'
_computing_molecular_graphics 'Bruker SHELXTL'
_computing_publication_material 'Bruker SHELXTL'
_computing_structure_refinement 'SHELXL-97 (Sheldrick, 1997)'
_computing_structure_solution 'SHELXS-97 (Sheldrick, 1990)'
_diffrn_ambient_temperature 293(2)
_diffrn_measured_fraction_theta_full 0.983
_diffrn_measured_fraction_theta_max 0.983
_diffrn_measurement_device_type 'CCD area detector'
_diffrn_measurement_method 'phi and omega scans'
_diffrn_radiation_monochromator graphite
_diffrn_radiation_source 'fine-focus sealed tube'
_diffrn_radiation_type MoK\a
_diffrn_radiation_wavelength 0.71073
_diffrn_reflns_av_R_equivalents 0.1029
_diffrn_reflns_av_sigmaI/netI 0.1595
_diffrn_reflns_limit_h_max 9
_diffrn_reflns_limit_h_min -8
_diffrn_reflns_limit_k_max 13
_diffrn_reflns_limit_k_min -13
_diffrn_reflns_limit_l_max 17
_diffrn_reflns_limit_l_min -16
_diffrn_reflns_number 6526
_diffrn_reflns_theta_full 25.49
_diffrn_reflns_theta_max 25.49
_diffrn_reflns_theta_min 1.45
_exptl_absorpt_coefficient_mu 0.068
_exptl_absorpt_correction_T_max 1.00000
_exptl_absorpt_correction_T_min 0.76212
_exptl_absorpt_correction_type empirical
_exptl_absorpt_process_details sadabs
_exptl_crystal_colour colorless
_exptl_crystal_density_diffrn 1.180
_exptl_crystal_density_method 'not measured'
_exptl_crystal_description prismatic
_exptl_crystal_F_000 472
_exptl_crystal_size_max 0.367
_exptl_crystal_size_mid 0.276
_exptl_crystal_size_min 0.121
_refine_diff_density_max 0.169
_refine_diff_density_min -0.151
_refine_diff_density_rms 0.036
_refine_ls_extinction_coef 0.0039(12)
_refine_ls_extinction_expression Fc^*^=kFc[1+0.001xFc^2^\l^3^/sin(2\q)]^-1/4^
_refine_ls_extinction_method SHELXL
_refine_ls_goodness_of_fit_ref 0.669
_refine_ls_hydrogen_treatment constr
_refine_ls_matrix_type full
_refine_ls_number_parameters 308
_refine_ls_number_reflns 4564
_refine_ls_number_restraints 0
_refine_ls_restrained_S_all 0.669
_refine_ls_R_factor_all 0.1377
_refine_ls_R_factor_gt 0.0513
_refine_ls_shift/su_max 0.032
_refine_ls_shift/su_mean 0.004
_refine_ls_structure_factor_coef Fsqd
_refine_ls_weighting_details 'calc w=1/[\s^2^(Fo^2^)+(0.0340P)^2^+0.0000P] where P=(Fo^2^+2Fc^2^)/3'
_refine_ls_weighting_scheme calc
_refine_ls_wR_factor_gt 0.0978
_refine_ls_wR_factor_ref 0.1180
_reflns_number_gt 1697
_reflns_number_total 4564
_reflns_threshold_expression >2sigma(I)
_cod_data_source_file om8005245_si_002.cif
_cod_data_source_block cd27260
_cod_depositor_comments
;
The following automatic conversions were performed:

'_symmetry_cell_setting' value 'Triclinic' changed to 'triclinic'
according to /home/saulius/struct/CIF-dictionaries/cif_core.dic
dictionary named 'cif_core.dic' version 2.4.1 from 2010-06-29.

Automatic conversion script
Id: cif_fix_values 1715 2011-07-08 13:25:40Z adriana 
;
_cod_original_cell_volume 1246.1(5)
_cod_original_sg_symbol_H-M P-1
_cod_database_code 4072020

loop_
_symmetry_equiv_pos_as_xyz
'x, y, z'
'-x, -y, -z'

loop_
_atom_site_label
_atom_site_type_symbol
_atom_site_fract_x
_atom_site_fract_y
_atom_site_fract_z
_atom_site_U_iso_or_equiv
_atom_site_adp_type
_atom_site_occupancy
_atom_site_symmetry_multiplicity
_atom_site_calc_flag
_atom_site_refinement_flags
N1 N 0.2376(3) 0.3266(2) 0.36312(15) 0.0608(6) Uani 1 1 d .
N2 N -0.0614(3) -0.0238(2) 0.84010(15) 0.0641(7) Uani 1 1 d .
C1 C 0.3275(3) 0.2677(2) 0.44372(18) 0.0636(8) Uani 1 1 d .
H1A H 0.3047 0.3227 0.4909 0.076 Uiso 1 1 calc R
H1B H 0.4513 0.2541 0.4220 0.076 Uiso 1 1 calc R
C2 C 0.2780(3) 0.1492(3) 0.4906(2) 0.0589(7) Uani 1 1 d .
C3 C 0.2751(4) 0.0524(3) 0.4362(2) 0.0727(9) Uani 1 1 d .
H3A H 0.3870 0.0299 0.3986 0.087 Uiso 1 1 calc R
H3B H 0.1875 0.0774 0.3941 0.087 Uiso 1 1 calc R
C4 C 0.2306(3) -0.0566(2) 0.51400(18) 0.0642(8) Uani 1 1 d .
H4A H 0.1286 -0.0835 0.5029 0.077 Uiso 1 1 calc R
H4B H 0.3269 -0.1245 0.5139 0.077 Uiso 1 1 calc R
C5 C 0.1975(3) -0.0051(3) 0.6066(2) 0.0622(8) Uani 1 1 d .
C6 C 0.2329(3) 0.1170(2) 0.5849(2) 0.0617(8) Uani 1 1 d .
H6 H 0.2256 0.1675 0.6304 0.074 Uiso 1 1 calc R
C7 C 0.1406(3) -0.0600(3) 0.6908(2) 0.0709(9) Uani 1 1 d .
H7 H 0.1209 -0.1385 0.6940 0.085 Uiso 1 1 calc R
C8 C 0.1044(4) -0.0055(3) 0.78368(19) 0.0716(9) Uani 1 1 d .
H8A H 0.1967 -0.0417 0.8213 0.086 Uiso 1 1 calc R
H8B H 0.1053 0.0808 0.7691 0.086 Uiso 1 1 calc R
C9 C 0.0578(3) 0.3688(2) 0.37682(19) 0.0524(7) Uani 1 1 d .
C10 C -0.0365(4) 0.3725(2) 0.46734(19) 0.0634(8) Uani 1 1 d .
H10 H 0.0200 0.3474 0.5206 0.076 Uiso 1 1 calc R
C11 C -0.2140(4) 0.4133(3) 0.4785(2) 0.0768(9) Uani 1 1 d .
H11 H -0.2753 0.4148 0.5394 0.092 Uiso 1 1 calc R
C12 C -0.3007(4) 0.4513(3) 0.4020(3) 0.0839(10) Uani 1 1 d .
H12 H -0.4196 0.4802 0.4100 0.101 Uiso 1 1 calc R
C13 C -0.2085(4) 0.4460(3) 0.3133(2) 0.0807(10) Uani 1 1 d .
H13 H -0.2665 0.4698 0.2604 0.097 Uiso 1 1 calc R
C14 C -0.0328(4) 0.4063(3) 0.3001(2) 0.0694(9) Uani 1 1 d .
H14 H 0.0264 0.4047 0.2387 0.083 Uiso 1 1 calc R
C15 C 0.3431(3) 0.3641(2) 0.27783(18) 0.0539(7) Uani 1 1 d .
C16 C 0.3260(4) 0.4846(3) 0.23676(19) 0.0657(8) Uani 1 1 d .
H16 H 0.2412 0.5428 0.2642 0.079 Uiso 1 1 calc R
C17 C 0.4350(4) 0.5187(3) 0.1549(2) 0.0770(10) Uani 1 1 d .
H17 H 0.4242 0.5999 0.1284 0.092 Uiso 1 1 calc R
C18 C 0.5573(4) 0.4339(4) 0.1133(2) 0.0891(11) Uani 1 1 d .
H18 H 0.6284 0.4567 0.0577 0.107 Uiso 1 1 calc R
C19 C 0.5754(4) 0.3156(4) 0.1534(2) 0.0940(11) Uani 1 1 d .
H19 H 0.6605 0.2579 0.1256 0.113 Uiso 1 1 calc R
C20 C 0.4694(4) 0.2810(3) 0.2343(2) 0.0770(9) Uani 1 1 d .
H20 H 0.4829 0.1996 0.2605 0.092 Uiso 1 1 calc R
C21 C -0.0607(4) -0.1323(3) 0.90706(18) 0.0598(8) Uani 1 1 d .
C22 C 0.0344(4) -0.1521(3) 0.9814(2) 0.0667(8) Uani 1 1 d .
H22 H 0.0997 -0.0956 0.9878 0.080 Uiso 1 1 calc R
C23 C 0.0324(5) -0.2578(3) 1.0473(2) 0.0885(11) Uani 1 1 d .
H23 H 0.0968 -0.2726 1.0976 0.106 Uiso 1 1 calc R
C24 C -0.0672(6) -0.3399(3) 1.0364(3) 0.1022(13) Uani 1 1 d .
H24 H -0.0704 -0.4100 1.0799 0.123 Uiso 1 1 calc R
C25 C -0.1597(5) -0.3191(3) 0.9633(3) 0.1064(13) Uani 1 1 d .
H25 H -0.2255 -0.3751 0.9566 0.128 Uiso 1 1 calc R
C26 C -0.1573(4) -0.2157(3) 0.8986(2) 0.0838(10) Uani 1 1 d .
H26 H -0.2219 -0.2022 0.8485 0.101 Uiso 1 1 calc R
C27 C -0.2161(4) 0.0498(3) 0.81734(19) 0.0593(8) Uani 1 1 d .
C28 C -0.3711(4) 0.0489(3) 0.8793(2) 0.0780(9) Uani 1 1 d .
H28 H -0.3711 -0.0035 0.9363 0.094 Uiso 1 1 calc R
C29 C -0.5226(4) 0.1223(3) 0.8592(2) 0.0828(10) Uani 1 1 d .
H29 H -0.6231 0.1181 0.9023 0.099 Uiso 1 1 calc R
C30 C -0.5298(4) 0.2024(3) 0.7765(2) 0.0821(10) Uani 1 1 d .
H30 H -0.6326 0.2533 0.7631 0.099 Uiso 1 1 calc R
C31 C -0.3789(5) 0.2040(3) 0.7148(2) 0.0793(9) Uani 1 1 d .
H31 H -0.3812 0.2569 0.6580 0.095 Uiso 1 1 calc R
C32 C -0.2226(4) 0.1305(3) 0.73276(19) 0.0683(8) Uani 1 1 d .
H32 H -0.1229 0.1349 0.6889 0.082 Uiso 1 1 calc R

loop_
_atom_site_aniso_label
_atom_site_aniso_U_11
_atom_site_aniso_U_22
_atom_site_aniso_U_33
_atom_site_aniso_U_23
_atom_site_aniso_U_13
_atom_site_aniso_U_12
N1 0.0463(15) 0.0731(16) 0.0509(14) 0.0096(12) -0.0011(12) -0.0026(12)
N2 0.0603(17) 0.0763(17) 0.0507(14) 0.0091(13) -0.0027(13) -0.0200(14)
C1 0.0558(19) 0.0679(19) 0.0628(18) 0.0125(15) -0.0090(15) -0.0187(16)
C2 0.0449(18) 0.065(2) 0.0652(19) -0.0036(17) -0.0110(15) -0.0094(15)
C3 0.058(2) 0.081(2) 0.072(2) -0.0023(19) -0.0046(16) -0.0058(17)
C4 0.061(2) 0.0574(18) 0.0691(19) -0.0063(16) -0.0078(16) -0.0027(15)
C5 0.0454(18) 0.066(2) 0.069(2) 0.0071(17) -0.0076(15) -0.0094(15)
C6 0.0568(19) 0.062(2) 0.066(2) 0.0006(16) -0.0104(16) -0.0151(15)
C7 0.061(2) 0.075(2) 0.069(2) 0.0087(18) -0.0033(17) -0.0154(17)
C8 0.067(2) 0.087(2) 0.0586(18) 0.0121(17) -0.0107(17) -0.0274(18)
C9 0.0472(18) 0.0524(18) 0.0550(17) -0.0048(14) -0.0020(15) -0.0096(14)
C10 0.063(2) 0.0607(19) 0.0609(19) -0.0020(15) -0.0034(17) -0.0091(16)
C11 0.064(2) 0.070(2) 0.083(2) -0.0099(18) 0.022(2) -0.0074(18)
C12 0.054(2) 0.086(2) 0.109(3) -0.017(2) -0.008(2) -0.0048(18)
C13 0.058(2) 0.103(3) 0.083(2) -0.021(2) -0.020(2) -0.0042(19)
C14 0.055(2) 0.089(2) 0.0634(19) -0.0179(17) -0.0109(17) -0.0048(17)
C15 0.0442(18) 0.0599(19) 0.0520(17) 0.0020(15) -0.0028(14) -0.0077(15)
C16 0.073(2) 0.062(2) 0.0585(18) 0.0020(15) -0.0109(17) -0.0106(16)
C17 0.074(2) 0.091(3) 0.063(2) 0.0219(19) -0.0136(19) -0.031(2)
C18 0.062(2) 0.138(4) 0.057(2) 0.015(2) -0.0022(18) -0.023(2)
C19 0.071(3) 0.121(3) 0.068(2) -0.002(2) 0.008(2) 0.008(2)
C20 0.063(2) 0.076(2) 0.078(2) 0.0022(18) 0.0030(18) -0.0040(18)
C21 0.072(2) 0.061(2) 0.0422(16) -0.0072(15) 0.0054(16) -0.0153(17)
C22 0.077(2) 0.061(2) 0.0549(18) -0.0056(16) -0.0076(17) 0.0008(16)
C23 0.102(3) 0.088(3) 0.052(2) 0.003(2) -0.0009(19) 0.019(2)
C24 0.129(4) 0.065(3) 0.086(3) 0.009(2) 0.024(3) -0.005(2)
C25 0.148(4) 0.074(3) 0.098(3) -0.018(2) 0.015(3) -0.043(3)
C26 0.113(3) 0.075(2) 0.070(2) -0.0095(19) 0.000(2) -0.044(2)
C27 0.069(2) 0.0607(19) 0.0516(18) -0.0063(15) -0.0102(17) -0.0192(17)
C28 0.067(2) 0.096(3) 0.0614(19) 0.0097(18) -0.0024(19) -0.016(2)
C29 0.065(2) 0.102(3) 0.075(2) -0.003(2) -0.0018(19) -0.015(2)
C30 0.080(3) 0.084(2) 0.077(2) -0.012(2) -0.013(2) -0.0011(19)
C31 0.100(3) 0.065(2) 0.065(2) -0.0004(17) -0.013(2) -0.004(2)
C32 0.083(2) 0.063(2) 0.0533(18) -0.0034(16) 0.0015(17) -0.0132(18)

loop_
_atom_type_symbol
_atom_type_description
_atom_type_scat_dispersion_real
_atom_type_scat_dispersion_imag
_atom_type_scat_source
C C 0.0033 0.0016 'International Tables Vol C Tables 4.2.6.8 and 6.1.1.4'
H H 0.0000 0.0000 'International Tables Vol C Tables 4.2.6.8 and 6.1.1.4'
N N 0.0061 0.0033 'International Tables Vol C Tables 4.2.6.8 and 6.1.1.4'

loop_
_geom_angle_atom_site_label_1
_geom_angle_atom_site_label_2
_geom_angle_atom_site_label_3
_geom_angle
C9 N1 C15 121.4(2)
C9 N1 C1 120.4(2)
C15 N1 C1 116.5(2)
C27 N2 C21 121.5(2)
C27 N2 C8 120.7(2)
C21 N2 C8 116.9(2)
N1 C1 C2 115.0(2)
N1 C1 H1A 108.5
C2 C1 H1A 108.5
N1 C1 H1B 108.5
C2 C1 H1B 108.5
H1A C1 H1B 107.5
C6 C2 C3 111.8(3)
C6 C2 C1 126.2(3)
C3 C2 C1 122.0(2)
C2 C3 C4 104.5(2)
C2 C3 H3A 110.9
C4 C3 H3A 110.8
C2 C3 H3B 110.9
C4 C3 H3B 110.8
H3A C3 H3B 108.9
C5 C4 C3 104.3(2)
C5 C4 H4A 110.9
C3 C4 H4A 110.9
C5 C4 H4B 110.9
C3 C4 H4B 110.9
H4A C4 H4B 108.9
C7 C5 C6 126.6(3)
C7 C5 C4 126.2(3)
C6 C5 C4 107.1(2)
C2 C6 C5 112.1(3)
C2 C6 H6 124.0
C5 C6 H6 124.0
C5 C7 C8 125.5(3)
C5 C7 H7 117.2
C8 C7 H7 117.2
N2 C8 C7 113.3(2)
N2 C8 H8A 108.9
C7 C8 H8A 108.9
N2 C8 H8B 108.9
C7 C8 H8B 108.9
H8A C8 H8B 107.7
C14 C9 C10 117.4(3)
C14 C9 N1 120.8(2)
C10 C9 N1 121.8(2)
C11 C10 C9 120.4(3)
C11 C10 H10 119.8
C9 C10 H10 119.8
C12 C11 C10 121.4(3)
C12 C11 H11 119.3
C10 C11 H11 119.3
C11 C12 C13 118.3(3)
C11 C12 H12 120.9
C13 C12 H12 120.9
C12 C13 C14 121.6(3)
C12 C13 H13 119.2
C14 C13 H13 119.2
C13 C14 C9 121.0(3)
C13 C14 H14 119.5
C9 C14 H14 119.5
C20 C15 C16 117.8(3)
C20 C15 N1 120.4(2)
C16 C15 N1 121.8(3)
C15 C16 C17 120.3(3)
C15 C16 H16 119.8
C17 C16 H16 119.8
C18 C17 C16 120.2(3)
C18 C17 H17 119.9
C16 C17 H17 119.9
C17 C18 C19 119.8(3)
C17 C18 H18 120.1
C19 C18 H18 120.1
C18 C19 C20 120.5(3)
C18 C19 H19 119.8
C20 C19 H19 119.8
C19 C20 C15 121.3(3)
C19 C20 H20 119.3
C15 C20 H20 119.3
C26 C21 C22 119.7(3)
C26 C21 N2 120.2(3)
C22 C21 N2 120.1(3)
C21 C22 C23 119.7(3)
C21 C22 H22 120.1
C23 C22 H22 120.1
C24 C23 C22 118.8(3)
C24 C23 H23 120.6
C22 C23 H23 120.6
C25 C24 C23 120.7(3)
C25 C24 H24 119.7
C23 C24 H24 119.7
C24 C25 C26 120.5(4)
C24 C25 H25 119.8
C26 C25 H25 119.8
C25 C26 C21 120.6(3)
C25 C26 H26 119.7
C21 C26 H26 119.7
N2 C27 C32 121.8(3)
N2 C27 C28 121.5(3)
C32 C27 C28 116.7(3)
C29 C28 C27 122.3(3)
C29 C28 H28 118.9
C27 C28 H28 118.9
C30 C29 C28 121.4(3)
C30 C29 H29 119.3
C28 C29 H29 119.3
C29 C30 C31 117.1(3)
C29 C30 H30 121.5
C31 C30 H30 121.5
C30 C31 C32 123.1(3)
C30 C31 H31 118.4
C32 C31 H31 118.4
C31 C32 C27 119.4(3)
C31 C32 H32 120.3
C27 C32 H32 120.3

loop_
_geom_bond_atom_site_label_1
_geom_bond_atom_site_label_2
_geom_bond_distance
N1 C9 1.404(3)
N1 C15 1.419(3)
N1 C1 1.461(3)
N2 C27 1.396(3)
N2 C21 1.432(3)
N2 C8 1.461(3)
C1 C2 1.500(3)
C1 H1A 0.9700
C1 H1B 0.9700
C2 C6 1.351(3)
C2 C3 1.461(3)
C3 C4 1.579(3)
C3 H3A 0.9700
C3 H3B 0.9700
C4 C5 1.507(3)
C4 H4A 0.9700
C4 H4B 0.9700
C5 C7 1.319(3)
C5 C6 1.447(3)
C6 H6 0.9300
C7 C8 1.527(4)
C7 H7 0.9300
C8 H8A 0.9700
C8 H8B 0.9700
C9 C14 1.382(3)
C9 C10 1.392(3)
C10 C11 1.384(4)
C10 H10 0.9300
C11 C12 1.361(4)
C11 H11 0.9300
C12 C13 1.366(4)
C12 H12 0.9300
C13 C14 1.370(4)
C13 H13 0.9300
C14 H14 0.9300
C15 C20 1.375(3)
C15 C16 1.387(3)
C16 C17 1.388(4)
C16 H16 0.9300
C17 C18 1.360(4)
C17 H17 0.9300
C18 C19 1.361(4)
C18 H18 0.9300
C19 C20 1.368(4)
C19 H19 0.9300
C20 H20 0.9300
C21 C26 1.370(4)
C21 C22 1.377(3)
C22 C23 1.401(4)
C22 H22 0.9300
C23 C24 1.387(5)
C23 H23 0.9300
C24 C25 1.348(5)
C24 H24 0.9300
C25 C26 1.372(4)
C25 H25 0.9300
C26 H26 0.9300
C27 C32 1.398(3)
C27 C28 1.394(4)
C28 C29 1.364(4)
C28 H28 0.9300
C29 C30 1.374(4)
C29 H29 0.9300
C30 C31 1.369(4)
C30 H30 0.9300
C31 C32 1.388(4)
C31 H31 0.9300
C32 H32 0.9300

loop_
_geom_torsion_atom_site_label_1
_geom_torsion_atom_site_label_2
_geom_torsion_atom_site_label_3
_geom_torsion_atom_site_label_4
_geom_torsion
C9 N1 C1 C2 65.3(3)
C15 N1 C1 C2 -129.3(3)
N1 C1 C2 C6 -130.5(3)
N1 C1 C2 C3 50.1(4)
C6 C2 C3 C4 -3.7(3)
C1 C2 C3 C4 175.8(2)
C2 C3 C4 C5 4.6(3)
C3 C4 C5 C7 173.6(3)
C3 C4 C5 C6 -4.1(3)
C3 C2 C6 C5 1.1(3)
C1 C2 C6 C5 -178.3(2)
C7 C5 C6 C2 -175.6(3)
C4 C5 C6 C2 2.1(3)
C6 C5 C7 C8 -1.5(5)
C4 C5 C7 C8 -178.7(3)
C27 N2 C8 C7 -79.4(3)
C21 N2 C8 C7 89.5(3)
C5 C7 C8 N2 133.7(3)
C15 N1 C9 C14 25.9(4)
C1 N1 C9 C14 -169.4(2)
C15 N1 C9 C10 -155.3(3)
C1 N1 C9 C10 9.4(4)
C14 C9 C10 C11 -0.4(4)
N1 C9 C10 C11 -179.3(2)
C9 C10 C11 C12 -0.4(4)
C10 C11 C12 C13 1.3(5)
C11 C12 C13 C14 -1.5(5)
C12 C13 C14 C9 0.8(5)
C10 C9 C14 C13 0.2(4)
N1 C9 C14 C13 179.1(3)
C9 N1 C15 C20 -136.2(3)
C1 N1 C15 C20 58.5(3)
C9 N1 C15 C16 45.3(4)
C1 N1 C15 C16 -120.0(3)
C20 C15 C16 C17 -0.5(4)
N1 C15 C16 C17 178.0(2)
C15 C16 C17 C18 1.2(4)
C16 C17 C18 C19 -1.5(5)
C17 C18 C19 C20 1.2(5)
C18 C19 C20 C15 -0.5(5)
C16 C15 C20 C19 0.2(4)
N1 C15 C20 C19 -178.3(3)
C27 N2 C21 C26 50.0(4)
C8 N2 C21 C26 -118.7(3)
C27 N2 C21 C22 -128.7(3)
C8 N2 C21 C22 62.6(3)
C26 C21 C22 C23 0.4(4)
N2 C21 C22 C23 179.1(2)
C21 C22 C23 C24 -0.5(4)
C22 C23 C24 C25 0.5(5)
C23 C24 C25 C26 -0.3(6)
C24 C25 C26 C21 0.2(5)
C22 C21 C26 C25 -0.3(5)
N2 C21 C26 C25 -178.9(3)
C21 N2 C27 C32 -158.5(2)
C8 N2 C27 C32 9.8(4)
C21 N2 C27 C28 23.5(4)
C8 N2 C27 C28 -168.2(3)
N2 C27 C28 C29 178.4(3)
C32 C27 C28 C29 0.2(5)
C27 C28 C29 C30 -0.7(5)
C28 C29 C30 C31 0.9(5)
C29 C30 C31 C32 -0.7(5)
C30 C31 C32 C27 0.3(5)
N2 C27 C32 C31 -178.2(3)
C28 C27 C32 C31 -0.1(4)

loop_
_cod_related_entry_id
_cod_related_entry_database
_cod_related_entry_code
1 ChemSpider 30659779
